data_7029724
loop_
_publ_author_name
'Atzori, Matteo'
'Artizzu, Flavia'
'Sessini, Elisa'
'Marchi\`o, Luciano'
'Loche, Danilo'
'Serpe, Angela'
'Deplano, Paola'
'Concas, Giorgio'
'Pop, Flavia'
'Avarvari, Narcis'
'Laura Mercuri, Maria'

_publ_section_title
;
 Halogen-bonding in a new family of tris(haloanilato)metallate(iii)
 magnetic molecular building blocks.
;
_journal_issue 19
_journal_name_full 'Dalton transactions (Cambridge, England : 2003)'
_journal_page_first 7006
_journal_page_last 7019
_journal_paper_doi 10.1039/c4dt00127c
_journal_volume 43
_journal_year 2014
_chemical_formula_moiety 'C90 H60 Fe I6 O12 P3, 4(O H2)'
_chemical_formula_sum 'C90 H68 Fe I6 O16 P3'
_chemical_formula_weight 2311.57
_chemical_name_systematic
;
 ?
;
_space_group_IT_number 15
_symmetry_cell_setting monoclinic
_symmetry_space_group_name_Hall '-C 2yc'
_symmetry_space_group_name_H-M 'C 1 2/c 1'
_atom_sites_solution_hydrogens geom
_atom_sites_solution_primary direct
_atom_sites_solution_secondary difmap
_audit_creation_method SHELXL-97
_cell_angle_alpha 90.00
_cell_angle_beta 114.467(2)
_cell_angle_gamma 90.00
_cell_formula_units_Z 8
_cell_length_a 35.023(5)
_cell_length_b 12.482(2)
_cell_length_c 46.347(7)
_cell_measurement_reflns_used 12328
_cell_measurement_temperature 293(2)
_cell_measurement_theta_max 23.42
_cell_measurement_theta_min 1.75
_cell_volume 18441(5)
_computing_cell_refinement Saint
_computing_data_collection Smart
_computing_data_reduction Saint
_computing_structure_refinement 'SHELXL-97 (Sheldrick, 1997)'
_computing_structure_solution Sir2004
_diffrn_ambient_temperature 293(2)
_diffrn_measured_fraction_theta_full 0.982
_diffrn_measured_fraction_theta_max 0.982
_diffrn_measurement_device_type 'Bruker Smart APEXII CCD'
_diffrn_measurement_method 'theta & omega scan'
_diffrn_radiation_monochromator graphite
_diffrn_radiation_source 'fine-focus sealed tube'
_diffrn_radiation_type MoK\a
_diffrn_radiation_wavelength 0.71073
_diffrn_reflns_av_R_equivalents 0.1016
_diffrn_reflns_av_sigmaI/netI 0.1210
_diffrn_reflns_limit_h_max 38
_diffrn_reflns_limit_h_min -38
_diffrn_reflns_limit_k_max 13
_diffrn_reflns_limit_k_min -12
_diffrn_reflns_limit_l_max 51
_diffrn_reflns_limit_l_min -51
_diffrn_reflns_number 36575
_diffrn_reflns_theta_full 23.42
_diffrn_reflns_theta_max 23.42
_diffrn_reflns_theta_min 1.75
_diffrn_standards_decay_% none
_exptl_absorpt_coefficient_mu 2.286
_exptl_absorpt_correction_T_max 1.000
_exptl_absorpt_correction_T_min 0.721
_exptl_absorpt_correction_type multi-scan
_exptl_absorpt_process_details SADABS
_exptl_crystal_colour 'dark red'
_exptl_crystal_density_diffrn 1.665
_exptl_crystal_density_method 'not measured'
_exptl_crystal_description plate
_exptl_crystal_F_000 8968
_exptl_crystal_size_max 0.29
_exptl_crystal_size_mid 0.24
_exptl_crystal_size_min 0.07
_refine_diff_density_max 0.734
_refine_diff_density_min -0.691
_refine_diff_density_rms 0.118
_refine_ls_extinction_method none
_refine_ls_goodness_of_fit_ref 1.042
_refine_ls_hydrogen_treatment constr
_refine_ls_matrix_type full
_refine_ls_number_parameters 1033
_refine_ls_number_reflns 13255
_refine_ls_number_restraints 24
_refine_ls_restrained_S_all 1.042
_refine_ls_R_factor_all 0.1688
_refine_ls_R_factor_gt 0.0894
_refine_ls_shift/su_max 0.003
_refine_ls_shift/su_mean 0.000
_refine_ls_structure_factor_coef Fsqd
_refine_ls_weighting_details 'calc w=1/[\s^2^(Fo^2^)+(0.0111P)^2^+460.7010P] where P=(Fo^2^+2Fc^2^)/3'
_refine_ls_weighting_scheme calc
_refine_ls_wR_factor_gt 0.1518
_refine_ls_wR_factor_ref 0.1792
_reflns_number_gt 6928
_reflns_number_total 13255
_reflns_threshold_expression >2sigma(I)
_cod_data_source_file c4dt00127c2.cif
_cod_data_source_block fecai113
_cod_depositor_comments
;
The following automatic conversions were performed:

'_symmetry_cell_setting' value 'Monoclinic' changed to 'monoclinic'
according to
/usr/data/users/saulius/crontab/automatic-downloads/rss-feeds/RSC/lib/dictionaries/cif_core.dic
dictionary named 'cif_core.dic' version 2.4.2 from 2011-04-26.

Automatic conversion script
Id: cif_fix_values 2281 2013-09-26 08:29:07Z andrius 

 Adding full bibliography for
 ./tmp-cod-update-bibliographies-12899/cifs/7029724.cif.
;
_cod_original_sg_symbol_H-M C2/c
_cod_database_code 7029724

loop_
_symmetry_equiv_pos_as_xyz
'x, y, z'
'-x, y, -z+1/2'
'x+1/2, y+1/2, z'
'-x+1/2, y+1/2, -z+1/2'
'-x, -y, -z'
'x, -y, z-1/2'
'-x+1/2, -y+1/2, -z'
'x+1/2, -y+1/2, z-1/2'

loop_
_atom_site_label
_atom_site_type_symbol
_atom_site_fract_x
_atom_site_fract_y
_atom_site_fract_z
_atom_site_U_iso_or_equiv
_atom_site_adp_type
_atom_site_occupancy
_atom_site_symmetry_multiplicity
_atom_site_calc_flag
_atom_site_refinement_flags
I31 I 0.92954(4) 0.95382(10) 0.48412(3) 0.0717(4) Uani 1 1 d .
I61 I 0.86878(4) 1.25788(10) 0.58657(3) 0.0736(4) Uani 1 1 d .
I62 I 0.96066(4) 0.45974(10) 0.60708(3) 0.0802(4) Uani 1 1 d .
I33 I 0.77035(4) 0.73486(10) 0.54568(3) 0.0811(4) Uani 1 1 d .
I32 I 1.08568(4) 0.91658(12) 0.67301(4) 0.0953(5) Uani 1 1 d .
I63 I 0.90846(5) 0.87040(14) 0.70253(3) 0.1102(5) Uani 1 1 d .
Fe Fe 0.92780(7) 0.86769(18) 0.59577(5) 0.0547(6) Uani 1 1 d .
P16 P 0.90949(12) 0.5457(4) 0.43588(10) 0.0569(11) Uani 1 1 d .
P15 P 0.76231(13) 1.1076(3) 0.41669(10) 0.0554(11) Uani 1 1 d .
P14 P 1.07906(16) 1.3229(4) 0.72691(11) 0.0732(14) Uani 1 1 d .
O13 O 0.9173(3) 0.8606(8) 0.6358(2) 0.056(3) Uani 1 1 d .
O21 O 0.9275(3) 0.9041(8) 0.5535(2) 0.056(3) Uani 1 1 d .
O51 O 0.8534(4) 1.2857(9) 0.5140(3) 0.082(4) Uani 1 1 d .
O23 O 0.8671(3) 0.8242(9) 0.5773(2) 0.066(3) Uani 1 1 d .
O22 O 0.9894(3) 0.8820(9) 0.6222(2) 0.065(3) Uani 1 1 d .
O52 O 1.0599(4) 0.4872(9) 0.6508(3) 0.085(4) Uani 1 1 d .
C21 C 0.9158(4) 0.9992(12) 0.5427(3) 0.045(4) Uani 1 1 d .
O11 O 0.9138(3) 1.0244(8) 0.5929(2) 0.055(3) Uani 1 1 d .
C215 C 0.6465(8) 0.9651(17) 0.3788(8) 0.113(9) Uani 1 1 d .
H215 H 0.6271 0.9378 0.3857 0.136 Uiso 1 1 calc R
C65 C 0.7487(5) 1.1190(14) 0.4703(4) 0.072(5) Uani 1 1 d .
H65 H 0.7281 1.1680 0.4586 0.086 Uiso 1 1 calc R
O41 O 0.8841(3) 1.1810(9) 0.4772(3) 0.075(4) Uani 1 1 d .
C46 C 0.8699(6) 0.624(2) 0.5158(5) 0.086(6) Uani 1 1 d .
H46 H 0.8606 0.6391 0.5315 0.104 Uiso 1 1 calc R
C104 C 0.9790(6) 1.0820(18) 0.6696(5) 0.082(6) Uani 1 1 d .
H104 H 0.9605 1.0283 0.6582 0.098 Uiso 1 1 calc R
C195 C 0.7137(5) 1.0514(13) 0.3897(4) 0.065(5) Uani 1 1 d .
C44 C 1.1192(7) 1.2000(19) 0.8267(5) 0.094(7) Uani 1 1 d .
H44 H 1.1251 1.1679 0.8462 0.112 Uiso 1 1 calc R
C31 C 0.9100(4) 1.0423(13) 0.5138(3) 0.049(4) Uani 1 1 d .
O53 O 0.8100(4) 0.8044(12) 0.6696(3) 0.109(5) Uani 1 1 d .
O43 O 0.7593(4) 0.7465(10) 0.6113(3) 0.094(4) Uani 1 1 d .
C76 C 0.8632(4) 0.5188(13) 0.4002(4) 0.053(4) Uani 1 1 d .
C55 C 0.7556(6) 1.0959(14) 0.5006(5) 0.078(5) Uani 1 1 d .
H55 H 0.7403 1.1322 0.5098 0.094 Uiso 1 1 calc R
C106 C 0.7906(6) 0.478(2) 0.3476(5) 0.106(8) Uani 1 1 d .
H106 H 0.7656 0.4610 0.3304 0.127 Uiso 1 1 calc R
C63 C 0.8670(5) 0.8366(13) 0.6564(4) 0.064(5) Uani 1 1 d .
C105 C 0.7525(6) 1.4760(15) 0.4162(5) 0.082(6) Uani 1 1 d .
H105 H 0.7501 1.5502 0.4163 0.098 Uiso 1 1 calc R
C52 C 1.0444(5) 0.5771(14) 0.6447(4) 0.065(5) Uani 1 1 d .
C96 C 0.7927(7) 0.564(2) 0.3674(5) 0.099(7) Uani 1 1 d .
H96 H 0.7699 0.6093 0.3624 0.119 Uiso 1 1 calc R
C226 C 0.9798(7) 0.8330(17) 0.4214(7) 0.104(8) Uani 1 1 d .
H226 H 0.9950 0.8905 0.4188 0.125 Uiso 1 1 calc R
C11 C 0.9047(4) 1.0705(11) 0.5656(4) 0.044(4) Uani 1 1 d .
C125 C 0.7253(6) 1.3033(12) 0.3927(4) 0.068(5) Uani 1 1 d .
H125 H 0.7041 1.2649 0.3770 0.082 Uiso 1 1 calc R
C206 C 0.9669(5) 0.7094(14) 0.4561(5) 0.070(5) Uani 1 1 d .
H206 H 0.9723 0.6850 0.4764 0.084 Uiso 1 1 calc R
C94 C 0.9878(6) 1.1633(19) 0.6545(5) 0.081(6) Uani 1 1 d .
H94 H 0.9734 1.1703 0.6326 0.098 Uiso 1 1 calc R
C86 C 0.8276(5) 0.5799(14) 0.3938(4) 0.069(5) Uani 1 1 d .
H86 H 0.8280 0.6331 0.4079 0.082 Uiso 1 1 calc R
C136 C 0.9441(4) 0.4300(12) 0.4446(4) 0.053(4) Uani 1 1 d .
C24 C 1.0770(6) 1.3155(18) 0.7856(5) 0.100(7) Uani 1 1 d .
H24 H 1.0541 1.3613 0.7769 0.120 Uiso 1 1 calc R
C95 C 0.7867(5) 1.4203(14) 0.4389(4) 0.066(5) Uani 1 1 d .
H95 H 0.8078 1.4585 0.4548 0.079 Uiso 1 1 calc R
C23 C 0.8503(5) 0.8139(12) 0.5982(4) 0.054(4) Uani 1 1 d .
C25 C 0.8022(5) 0.9967(12) 0.4738(4) 0.057(4) Uani 1 1 d .
H25 H 0.8185 0.9635 0.4649 0.069 Uiso 1 1 calc R
C186 C 0.9841(5) 0.4429(14) 0.4473(3) 0.063(4) Uani 1 1 d .
H186 H 0.9944 0.5109 0.4464 0.076 Uiso 1 1 calc R
C33 C 0.8106(5) 0.7833(12) 0.5915(4) 0.061(4) Uani 1 1 d .
C15 C 0.7730(4) 1.0683(12) 0.4569(4) 0.052(4) Uani 1 1 d .
C35 C 0.8082(5) 0.9721(13) 0.5045(4) 0.064(5) Uani 1 1 d .
H35 H 0.8286 0.9221 0.5159 0.077 Uiso 1 1 calc R
O12 O 0.9441(3) 0.7140(8) 0.5973(2) 0.058(3) Uani 1 1 d .
C246 C 0.9266(5) 0.7002(14) 0.3992(4) 0.073(5) Uani 1 1 d .
H246 H 0.9055 0.6681 0.3817 0.088 Uiso 1 1 calc R
C74 C 1.0389(5) 1.2302(13) 0.7056(4) 0.067(5) Uani 1 1 d .
C61 C 0.8853(5) 1.1666(13) 0.5568(4) 0.054(4) Uani 1 1 d .
C32 C 1.0501(5) 0.7824(14) 0.6510(4) 0.059(4) Uani 1 1 d .
C165 C 0.8633(6) 0.9840(16) 0.3859(4) 0.085(6) Uani 1 1 d .
H165 H 0.8842 0.9586 0.3802 0.102 Uiso 1 1 calc R
C16 C 0.8954(4) 0.5751(13) 0.4684(4) 0.055(4) Uani 1 1 d .
C115 C 0.7228(6) 1.4117(16) 0.3937(5) 0.085(6) Uani 1 1 d .
H115 H 0.6995 1.4449 0.3782 0.102 Uiso 1 1 calc R
C22 C 1.0096(5) 0.7922(12) 0.6303(4) 0.051(4) Uani 1 1 d .
C175 C 0.8375(7) 0.9160(15) 0.3916(4) 0.089(6) Uani 1 1 d .
H175 H 0.8404 0.8431 0.3890 0.107 Uiso 1 1 calc R
C176 C 1.0092(6) 0.3531(18) 0.4515(4) 0.083(6) Uani 1 1 d .
H176 H 1.0366 0.3614 0.4536 0.100 Uiso 1 1 calc R
C75 C 0.7586(5) 1.2506(12) 0.4147(4) 0.052(4) Uani 1 1 d .
C204 C 1.0164(8) 1.475(2) 0.7049(6) 0.104(7) Uani 1 1 d .
H204 H 0.9976 1.4215 0.6940 0.125 Uiso 1 1 calc R
C134 C 1.1176(6) 1.3128(17) 0.7121(4) 0.080(6) Uani 1 1 d .
C245 C 0.7060(6) 1.0451(18) 0.3576(5) 0.100(7) Uani 1 1 d .
H245 H 0.7255 1.0709 0.3505 0.120 Uiso 1 1 calc R
C84 C 1.0190(5) 1.2382(16) 0.6717(4) 0.069(5) Uani 1 1 d .
H84 H 1.0266 1.2921 0.6613 0.082 Uiso 1 1 calc R
C51 C 0.8738(5) 1.2074(11) 0.5251(4) 0.049(4) Uani 1 1 d .
C145 C 0.8296(5) 1.1323(14) 0.3996(4) 0.070(5) Uani 1 1 d .
H145 H 0.8281 1.2054 0.4029 0.084 Uiso 1 1 calc R
C26 C 0.8980(5) 0.4956(13) 0.4903(4) 0.068(5) Uani 1 1 d .
H26 H 0.9076 0.4270 0.4891 0.081 Uiso 1 1 calc R
C166 C 0.9941(6) 0.2516(17) 0.4526(4) 0.083(6) Uani 1 1 d .
H166 H 1.0106 0.1913 0.4545 0.100 Uiso 1 1 calc R
C85 C 0.7895(6) 1.3104(14) 0.4381(4) 0.069(5) Uani 1 1 d .
H85 H 0.8125 1.2757 0.4534 0.082 Uiso 1 1 calc R
C135 C 0.8025(4) 1.0599(13) 0.4057(3) 0.051(4) Uani 1 1 d .
C12 C 0.9836(5) 0.6929(12) 0.6169(4) 0.050(4) Uani 1 1 d .
C146 C 0.9267(5) 0.3291(14) 0.4455(4) 0.067(5) Uani 1 1 d .
H146 H 0.8991 0.3207 0.4429 0.081 Uiso 1 1 calc R
C114 C 0.9979(6) 1.0784(15) 0.7027(6) 0.093(6) Uani 1 1 d .
H114 H 0.9890 1.0260 0.7128 0.111 Uiso 1 1 calc R
C185 C 0.8066(5) 0.9491(15) 0.4014(4) 0.078(5) Uani 1 1 d .
H185 H 0.7892 0.8996 0.4050 0.093 Uiso 1 1 calc R
C155 C 0.8581(6) 1.0940(17) 0.3888(5) 0.099(7) Uani 1 1 d .
H155 H 0.8742 1.1422 0.3834 0.119 Uiso 1 1 calc R
C156 C 0.9543(6) 0.2421(15) 0.4507(4) 0.087(6) Uani 1 1 d .
H156 H 0.9449 0.1743 0.4530 0.105 Uiso 1 1 calc R
O42 O 1.1073(4) 0.6622(11) 0.6770(3) 0.099(4) Uani 1 1 d .
C225 C 0.6397(7) 0.965(2) 0.3473(8) 0.118(10) Uani 1 1 d .
H225 H 0.6141 0.9396 0.3325 0.142 Uiso 1 1 calc R
C45 C 0.7849(6) 1.0193(14) 0.5184(4) 0.071(5) Uani 1 1 d .
H45 H 0.7885 1.0013 0.5388 0.086 Uiso 1 1 calc R
C43 C 0.7946(5) 0.7793(13) 0.6154(4) 0.066(5) Uani 1 1 d .
C126 C 0.8624(6) 0.4358(15) 0.3801(5) 0.085(6) Uani 1 1 d .
H126 H 0.8859 0.3932 0.3844 0.102 Uiso 1 1 calc R
C205 C 0.6844(6) 1.0091(13) 0.3994(5) 0.075(5) Uani 1 1 d .
H205 H 0.6905 1.0103 0.4209 0.090 Uiso 1 1 calc R
C196 C 0.9362(5) 0.6608(11) 0.4293(4) 0.052(4) Uani 1 1 d .
C13 C 0.8800(5) 0.8411(12) 0.6319(4) 0.054(4) Uani 1 1 d .
C62 C 0.9993(5) 0.5917(12) 0.6246(4) 0.057(4) Uani 1 1 d .
C236 C 0.9482(6) 0.7868(15) 0.3949(5) 0.080(6) Uani 1 1 d .
H236 H 0.9418 0.8137 0.3747 0.096 Uiso 1 1 calc R
C41 C 0.8906(4) 1.1420(12) 0.5030(4) 0.054(4) Uani 1 1 d .
C216 C 0.9889(6) 0.7948(17) 0.4516(6) 0.092(7) Uani 1 1 d .
H216 H 1.0101 0.8268 0.4690 0.111 Uiso 1 1 calc R
C56 C 0.8678(6) 0.700(2) 0.4953(5) 0.103(7) Uani 1 1 d .
H56 H 0.8586 0.7689 0.4972 0.124 Uiso 1 1 calc R
C194 C 1.0573(8) 1.4532(18) 0.7229(5) 0.088(6) Uani 1 1 d .
C66 C 0.8798(5) 0.6757(14) 0.4703(5) 0.081(6) Uani 1 1 d .
H66 H 0.8772 0.7273 0.4551 0.098 Uiso 1 1 calc R
C53 C 0.8258(6) 0.8086(14) 0.6496(4) 0.073(5) Uani 1 1 d .
C36 C 0.8852(6) 0.5246(19) 0.5146(4) 0.085(6) Uani 1 1 d .
H36 H 0.8873 0.4745 0.5301 0.102 Uiso 1 1 calc R
C116 C 0.8263(7) 0.418(2) 0.3539(5) 0.141(11) Uani 1 1 d .
H116 H 0.8256 0.3645 0.3398 0.170 Uiso 1 1 calc R
C42 C 1.0706(6) 0.6791(16) 0.6591(4) 0.073(5) Uani 1 1 d .
C124 C 1.0275(6) 1.1448(16) 0.7205(4) 0.088(6) Uani 1 1 d .
H124 H 1.0407 1.1357 0.7423 0.106 Uiso 1 1 calc R
C235 C 0.6683(9) 0.999(2) 0.3365(5) 0.135(11) Uani 1 1 d .
H235 H 0.6628 0.9919 0.3152 0.162 Uiso 1 1 calc R
C244 C 1.0848(8) 1.536(3) 0.7386(6) 0.126(9) Uani 1 1 d .
H244 H 1.1127 1.5210 0.7516 0.151 Uiso 1 1 calc R
C214 C 1.0032(8) 1.583(3) 0.7034(6) 0.131(9) Uani 1 1 d .
H214 H 0.9750 1.5980 0.6913 0.157 Uiso 1 1 calc R
C164 C 1.1816(10) 1.281(3) 0.6926(7) 0.160(10) Uani 1 1 d U
H164 H 1.2044 1.2733 0.6873 0.192 Uiso 1 1 calc R
C184 C 1.1249(6) 1.216(2) 0.7019(5) 0.132(9) Uani 1 1 d U
H184 H 1.1069 1.1595 0.7006 0.159 Uiso 1 1 calc R
C34 C 1.0897(7) 1.278(2) 0.8161(6) 0.110(8) Uani 1 1 d .
H34 H 1.0781 1.3053 0.8293 0.132 Uiso 1 1 calc R
C54 C 1.1401(7) 1.168(2) 0.8095(5) 0.115(8) Uani 1 1 d .
H54 H 1.1617 1.1187 0.8178 0.138 Uiso 1 1 calc R
C64 C 1.1296(6) 1.2092(19) 0.7796(5) 0.097(7) Uani 1 1 d .
H64 H 1.1433 1.1857 0.7674 0.116 Uiso 1 1 calc R
C14 C 1.0992(5) 1.2836(15) 0.7683(4) 0.071(5) Uani 1 1 d .
C144 C 1.1397(8) 1.396(3) 0.7095(8) 0.191(12) Uani 1 1 d U
H144 H 1.1340 1.4654 0.7141 0.229 Uiso 1 1 calc R
C234 C 1.0700(14) 1.638(3) 0.7344(8) 0.179(16) Uani 1 1 d .
H234 H 1.0896 1.6923 0.7433 0.215 Uiso 1 1 calc R
C174 C 1.1586(8) 1.197(3) 0.6932(6) 0.145(9) Uani 1 1 d U
H174 H 1.1644 1.1283 0.6882 0.174 Uiso 1 1 calc R
C224 C 1.0297(15) 1.668(3) 0.7188(11) 0.19(2) Uani 1 1 d .
H224 H 1.0205 1.7386 0.7183 0.225 Uiso 1 1 calc R
O3W O 0.7467(18) 0.308(5) 0.7063(14) 0.30(3) Uiso 0.50 1 d P
O2W O 1.1835(9) 0.722(2) 0.7276(7) 0.288(13) Uiso 1 1 d .
O1W O 0.8115(12) 0.908(3) 0.7311(9) 0.39(2) Uiso 1 1 d .
O4W O 0.786(2) 0.561(6) 0.7219(16) 0.35(3) Uiso 0.50 1 d P
C154 C 1.1708(10) 1.378(3) 0.7000(9) 0.210(12) Uani 1 1 d U
H154 H 1.1860 1.4366 0.6984 0.252 Uiso 1 1 calc R
O5W O 0.7541(10) 0.659(3) 0.6750(8) 0.150(12) Uiso 0.50 1 d P
O6W O 0.7272(19) 0.412(5) 0.2647(14) 0.32(3) Uiso 0.50 1 d P

loop_
_atom_site_aniso_label
_atom_site_aniso_U_11
_atom_site_aniso_U_22
_atom_site_aniso_U_33
_atom_site_aniso_U_23
_atom_site_aniso_U_13
_atom_site_aniso_U_12
I31 0.0856(8) 0.0661(8) 0.0798(8) -0.0004(7) 0.0508(7) 0.0080(7)
I61 0.0787(8) 0.0644(8) 0.0824(8) -0.0094(7) 0.0382(7) 0.0165(7)
I62 0.0850(8) 0.0551(8) 0.0959(9) 0.0059(7) 0.0329(7) 0.0039(7)
I33 0.0712(8) 0.0685(9) 0.0911(9) -0.0009(7) 0.0212(7) -0.0147(7)
I32 0.0666(8) 0.0946(11) 0.1213(11) -0.0176(9) 0.0353(8) -0.0161(8)
I63 0.1168(12) 0.1448(15) 0.0705(9) 0.0028(9) 0.0403(8) -0.0254(11)
Fe 0.0547(14) 0.0485(14) 0.0609(15) 0.0064(12) 0.0240(12) 0.0069(12)
P16 0.049(2) 0.055(3) 0.078(3) -0.004(2) 0.038(2) -0.007(2)
P15 0.057(3) 0.045(3) 0.069(3) 0.001(2) 0.031(2) 0.005(2)
P14 0.080(3) 0.084(4) 0.066(3) -0.015(3) 0.041(3) -0.022(3)
O13 0.060(7) 0.059(7) 0.046(6) 0.009(5) 0.018(5) 0.004(6)
O21 0.069(7) 0.041(6) 0.059(7) 0.012(5) 0.029(6) 0.027(6)
O51 0.107(10) 0.052(8) 0.086(9) 0.024(7) 0.038(8) 0.028(7)
O23 0.064(7) 0.078(8) 0.053(7) -0.006(6) 0.021(6) 0.003(6)
O22 0.052(6) 0.060(8) 0.080(8) 0.004(6) 0.024(6) -0.002(6)
O52 0.082(8) 0.045(8) 0.120(11) 0.000(7) 0.033(8) 0.019(7)
C21 0.027(8) 0.047(10) 0.053(10) -0.011(8) 0.007(7) 0.012(7)
O11 0.065(7) 0.041(6) 0.060(7) -0.003(6) 0.027(6) 0.008(5)
C215 0.10(2) 0.046(13) 0.20(3) 0.015(18) 0.07(2) 0.026(14)
C65 0.076(12) 0.068(13) 0.073(13) 0.028(11) 0.032(10) 0.025(10)
O41 0.083(8) 0.075(9) 0.085(9) 0.031(7) 0.053(7) 0.035(7)
C46 0.071(13) 0.12(2) 0.079(15) -0.020(15) 0.038(12) -0.031(14)
C104 0.071(13) 0.086(17) 0.089(17) -0.035(13) 0.033(13) 0.005(12)
C195 0.063(11) 0.041(10) 0.084(14) -0.009(10) 0.024(10) 0.005(9)
C44 0.086(16) 0.12(2) 0.078(15) -0.017(14) 0.032(14) -0.022(14)
C31 0.043(9) 0.056(11) 0.054(10) -0.004(9) 0.028(8) -0.013(8)
O53 0.090(9) 0.154(14) 0.110(11) 0.011(10) 0.070(9) -0.008(9)
O43 0.082(9) 0.094(10) 0.120(11) -0.003(9) 0.056(8) -0.018(8)
C76 0.034(9) 0.059(11) 0.065(11) 0.009(9) 0.018(8) 0.002(8)
C55 0.084(13) 0.061(12) 0.101(16) 0.011(12) 0.051(12) 0.026(11)
C106 0.048(12) 0.17(3) 0.086(16) -0.006(17) 0.017(11) -0.026(15)
C63 0.061(11) 0.058(11) 0.066(12) -0.008(9) 0.019(9) 0.021(9)
C105 0.093(15) 0.054(13) 0.110(16) 0.005(12) 0.054(13) 0.005(12)
C52 0.069(12) 0.049(11) 0.079(12) -0.001(10) 0.034(10) 0.030(10)
C96 0.082(16) 0.15(2) 0.084(16) -0.006(15) 0.051(14) 0.000(15)
C226 0.096(17) 0.075(15) 0.19(3) -0.011(17) 0.110(19) -0.025(13)
C11 0.045(9) 0.031(9) 0.062(11) 0.003(8) 0.026(8) 0.002(7)
C125 0.092(14) 0.027(10) 0.074(13) -0.001(9) 0.021(11) -0.010(10)
C206 0.066(11) 0.066(12) 0.110(15) -0.022(11) 0.068(12) -0.015(10)
C94 0.057(12) 0.115(19) 0.065(13) -0.020(14) 0.018(11) 0.015(13)
C86 0.043(10) 0.082(14) 0.080(13) 0.002(11) 0.024(10) -0.008(10)
C136 0.041(9) 0.044(10) 0.078(12) -0.009(8) 0.028(8) 0.001(8)
C24 0.078(14) 0.15(2) 0.066(14) 0.007(14) 0.020(12) 0.025(14)
C95 0.053(10) 0.061(13) 0.094(14) -0.012(11) 0.041(10) -0.001(10)
C23 0.050(10) 0.053(11) 0.050(11) 0.010(8) 0.010(9) 0.017(8)
C25 0.054(10) 0.046(10) 0.084(13) 0.008(9) 0.042(10) -0.002(9)
C186 0.051(10) 0.070(12) 0.068(11) -0.003(10) 0.024(9) -0.006(10)
C33 0.060(11) 0.048(11) 0.074(12) 0.003(9) 0.027(10) 0.001(9)
C15 0.040(9) 0.046(10) 0.076(11) -0.006(9) 0.031(9) -0.012(8)
C35 0.057(10) 0.058(11) 0.081(13) 0.028(10) 0.031(10) -0.015(9)
O12 0.048(6) 0.051(7) 0.062(7) 0.000(5) 0.010(5) 0.004(5)
C246 0.084(13) 0.071(13) 0.088(14) 0.011(11) 0.059(12) 0.000(11)
C74 0.069(11) 0.051(11) 0.090(14) -0.012(10) 0.043(11) -0.011(9)
C61 0.058(10) 0.053(11) 0.062(11) -0.010(9) 0.038(9) -0.007(9)
C32 0.049(10) 0.069(13) 0.065(11) 0.001(9) 0.029(9) -0.007(9)
C165 0.098(15) 0.074(15) 0.106(16) -0.005(12) 0.064(13) 0.014(12)
C16 0.039(9) 0.062(12) 0.078(12) 0.001(10) 0.038(8) 0.001(8)
C115 0.088(14) 0.071(15) 0.090(15) 0.018(12) 0.031(12) 0.001(12)
C22 0.063(11) 0.045(11) 0.059(11) -0.001(8) 0.039(9) 0.007(9)
C175 0.126(18) 0.059(13) 0.109(16) 0.011(11) 0.075(14) 0.020(13)
C176 0.062(12) 0.105(17) 0.090(14) 0.006(13) 0.038(11) 0.033(13)
C75 0.055(9) 0.034(9) 0.070(11) 0.013(9) 0.029(9) 0.008(9)
C204 0.107(19) 0.10(2) 0.13(2) -0.018(16) 0.077(17) -0.012(16)
C134 0.079(13) 0.090(15) 0.085(14) -0.001(12) 0.049(11) -0.002(12)
C245 0.078(14) 0.14(2) 0.090(16) 0.003(15) 0.038(13) 0.001(15)
C84 0.052(10) 0.094(15) 0.070(12) 0.019(12) 0.035(10) 0.014(11)
C51 0.060(10) 0.019(8) 0.075(12) 0.000(8) 0.035(9) 0.001(8)
C145 0.078(12) 0.054(11) 0.087(13) 0.007(10) 0.042(11) 0.010(10)
C26 0.093(13) 0.047(11) 0.070(12) 0.004(9) 0.041(11) 0.015(10)
C166 0.100(15) 0.080(15) 0.082(13) 0.024(12) 0.050(12) 0.070(14)
C85 0.077(13) 0.059(13) 0.087(14) 0.019(11) 0.050(11) 0.020(11)
C135 0.046(9) 0.053(11) 0.047(9) -0.004(8) 0.012(7) 0.001(8)
C12 0.042(9) 0.038(10) 0.073(11) -0.009(8) 0.027(9) -0.001(8)
C146 0.048(10) 0.078(13) 0.093(13) 0.004(11) 0.048(10) 0.005(10)
C114 0.098(16) 0.058(13) 0.13(2) -0.005(14) 0.053(15) -0.011(12)
C185 0.070(12) 0.067(13) 0.104(15) -0.010(11) 0.044(11) 0.002(11)
C155 0.121(17) 0.087(16) 0.15(2) -0.024(14) 0.120(16) -0.030(14)
C156 0.107(15) 0.066(13) 0.109(16) 0.025(12) 0.064(13) 0.043(13)
O42 0.048(7) 0.103(11) 0.126(11) -0.014(9) 0.015(8) 0.014(8)
C225 0.048(13) 0.081(17) 0.20(3) -0.04(2) 0.028(19) 0.003(12)
C45 0.085(13) 0.074(14) 0.070(12) -0.016(11) 0.046(11) -0.028(11)
C43 0.055(11) 0.047(11) 0.100(15) 0.005(10) 0.036(11) 0.002(9)
C126 0.098(15) 0.069(14) 0.088(15) -0.013(12) 0.038(13) -0.006(12)
C205 0.058(11) 0.040(11) 0.109(16) -0.001(10) 0.017(12) -0.007(9)
C196 0.058(10) 0.025(8) 0.083(12) 0.000(9) 0.041(10) -0.006(8)
C13 0.061(11) 0.040(10) 0.066(12) 0.019(8) 0.032(10) 0.005(8)
C62 0.061(11) 0.044(10) 0.068(11) -0.012(9) 0.029(9) 0.006(9)
C236 0.101(15) 0.069(14) 0.101(16) 0.012(12) 0.072(14) -0.005(12)
C41 0.042(9) 0.039(10) 0.094(13) 0.011(10) 0.040(9) -0.009(8)
C216 0.080(14) 0.099(17) 0.125(19) -0.036(15) 0.070(14) -0.026(13)
C56 0.106(16) 0.13(2) 0.103(17) -0.006(15) 0.070(15) 0.040(15)
C194 0.094(16) 0.098(17) 0.084(15) -0.024(13) 0.049(13) -0.023(16)
C66 0.071(12) 0.067(13) 0.133(17) 0.003(12) 0.069(12) 0.017(10)
C53 0.089(14) 0.066(13) 0.083(14) 0.010(11) 0.053(13) 0.000(11)
C36 0.090(15) 0.104(18) 0.073(13) -0.021(13) 0.044(12) -0.026(13)
C116 0.076(15) 0.25(3) 0.086(17) -0.071(19) 0.017(14) -0.05(2)
C42 0.067(13) 0.090(16) 0.073(13) -0.006(12) 0.040(11) 0.005(12)
C124 0.089(14) 0.078(15) 0.068(13) -0.003(12) 0.003(11) -0.026(13)
C235 0.11(2) 0.14(3) 0.087(17) -0.044(17) -0.023(17) 0.033(19)
C244 0.113(19) 0.12(2) 0.15(2) -0.03(2) 0.070(18) -0.02(2)
C214 0.13(2) 0.12(2) 0.17(3) -0.01(2) 0.09(2) 0.01(2)
C164 0.17(2) 0.18(3) 0.21(2) 0.01(2) 0.145(17) 0.02(2)
C184 0.073(14) 0.19(2) 0.15(2) -0.069(18) 0.060(14) -0.031(16)
C34 0.095(17) 0.14(2) 0.10(2) -0.016(17) 0.056(15) -0.008(17)
C54 0.093(16) 0.17(3) 0.084(17) 0.014(17) 0.033(15) -0.001(16)
C64 0.088(15) 0.12(2) 0.080(16) -0.019(14) 0.037(13) -0.016(15)
C14 0.059(11) 0.084(14) 0.074(13) -0.016(11) 0.033(10) 0.008(10)
C144 0.140(19) 0.20(3) 0.33(3) 0.03(2) 0.20(2) -0.014(19)
C234 0.27(5) 0.15(4) 0.17(3) -0.06(3) 0.14(4) -0.03(4)
C174 0.125(19) 0.18(2) 0.147(18) -0.044(18) 0.071(16) 0.008(17)
C224 0.28(5) 0.08(2) 0.32(6) -0.04(3) 0.25(5) -0.01(3)
C154 0.19(2) 0.21(3) 0.31(3) 0.01(2) 0.18(2) 0.00(2)

loop_
_atom_type_symbol
_atom_type_description
_atom_type_scat_dispersion_real
_atom_type_scat_dispersion_imag
_atom_type_scat_source
C C 0.0033 0.0016 'International Tables Vol C Tables 4.2.6.8 and 6.1.1.4'
H H 0.0000 0.0000 'International Tables Vol C Tables 4.2.6.8 and 6.1.1.4'
O O 0.0106 0.0060 'International Tables Vol C Tables 4.2.6.8 and 6.1.1.4'
P P 0.1023 0.0942 'International Tables Vol C Tables 4.2.6.8 and 6.1.1.4'
Fe Fe 0.3463 0.8444 'International Tables Vol C Tables 4.2.6.8 and 6.1.1.4'
I I -0.4742 1.8119 'International Tables Vol C Tables 4.2.6.8 and 6.1.1.4'

loop_
_geom_angle_atom_site_label_1
_geom_angle_atom_site_label_2
_geom_angle_atom_site_label_3
_geom_angle
O12 Fe O22 81.0(4)
O12 Fe O21 97.9(4)
O22 Fe O21 98.3(4)
O12 Fe O11 176.3(4)
O22 Fe O11 97.2(4)
O21 Fe O11 79.2(4)
O12 Fe O23 89.6(4)
O22 Fe O23 165.4(4)
O21 Fe O23 94.0(4)
O11 Fe O23 92.8(4)
O12 Fe O13 94.8(4)
O22 Fe O13 90.2(4)
O21 Fe O13 165.7(4)
O11 Fe O13 88.4(4)
O23 Fe O13 79.5(4)
C76 P16 C196 108.9(8)
C76 P16 C16 110.5(7)
C196 P16 C16 108.6(7)
C76 P16 C136 108.5(7)
C196 P16 C136 108.9(7)
C16 P16 C136 111.3(7)
C135 P15 C195 107.7(7)
C135 P15 C75 111.6(7)
C195 P15 C75 109.2(8)
C135 P15 C15 110.6(7)
C195 P15 C15 110.2(8)
C75 P15 C15 107.6(7)
C134 P14 C194 113.1(10)
C134 P14 C74 107.2(9)
C194 P14 C74 109.4(10)
C134 P14 C14 111.7(9)
C194 P14 C14 108.7(9)
C74 P14 C14 106.5(9)
C13 O13 Fe 116.2(10)
C21 O21 Fe 117.5(9)
C23 O23 Fe 115.2(9)
C22 O22 Fe 114.9(10)
O21 C21 C31 129.4(13)
O21 C21 C11 112.9(13)
C31 C21 C11 117.7(13)
C11 O11 Fe 116.8(9)
C225 C215 C205 115(2)
C225 C215 H215 122.4
C205 C215 H215 122.4
C55 C65 C15 119.0(16)
C55 C65 H65 120.5
C15 C65 H65 120.5
C56 C46 C36 122(2)
C56 C46 H46 118.9
C36 C46 H46 118.9
C94 C104 C114 119(2)
C94 C104 H104 120.3
C114 C104 H104 120.3
C205 C195 C245 118.9(17)
C205 C195 P15 122.8(15)
C245 C195 P15 118.2(15)
C54 C44 C34 121(2)
C54 C44 H44 119.5
C34 C44 H44 119.5
C21 C31 C41 123.1(14)
C21 C31 I31 118.5(11)
C41 C31 I31 118.4(11)
C86 C76 C126 120.1(16)
C86 C76 P16 118.8(13)
C126 C76 P16 121.1(13)
C65 C55 C45 122.0(16)
C65 C55 H55 119.0
C45 C55 H55 119.0
C116 C106 C96 119(2)
C116 C106 H106 120.7
C96 C106 H106 120.7
C53 C63 C13 119.2(16)
C53 C63 I63 120.3(13)
C13 C63 I63 120.5(13)
C115 C105 C95 114.8(17)
C115 C105 H105 122.6
C95 C105 H105 122.6
O52 C52 C62 121.0(17)
O52 C52 C42 121.6(16)
C62 C52 C42 117.3(14)
C86 C96 C106 120(2)
C86 C96 H96 120.1
C106 C96 H96 120.1
C216 C226 C236 121.1(19)
C216 C226 H226 119.5
C236 C226 H226 119.5
O11 C11 C61 125.3(13)
O11 C11 C21 112.4(12)
C61 C11 C21 122.2(14)
C115 C125 C75 120.3(17)
C115 C125 H125 119.8
C75 C125 H125 119.8
C216 C206 C196 118.2(18)
C216 C206 H206 120.9
C196 C206 H206 120.9
C104 C94 C84 119.8(19)
C104 C94 H94 120.1
C84 C94 H94 120.1
C96 C86 C76 120.9(18)
C96 C86 H86 119.6
C76 C86 H86 119.6
C186 C136 C146 123.1(14)
C186 C136 P16 119.4(13)
C146 C136 P16 117.3(11)
C34 C24 C14 118(2)
C34 C24 H24 120.9
C14 C24 H24 120.9
C85 C95 C105 121.3(18)
C85 C95 H95 119.3
C105 C95 H95 119.3
O23 C23 C33 125.8(15)
O23 C23 C13 114.0(14)
C33 C23 C13 120.2(15)
C15 C25 C35 120.3(15)
C15 C25 H25 119.9
C35 C25 H25 119.9
C136 C186 C176 119.0(17)
C136 C186 H186 120.5
C176 C186 H186 120.5
C23 C33 C43 121.9(16)
C23 C33 I33 120.8(12)
C43 C33 I33 117.2(12)
C25 C15 C65 120.1(15)
C25 C15 P15 124.5(12)
C65 C15 P15 115.5(13)
C45 C35 C25 121.5(16)
C45 C35 H35 119.2
C25 C35 H35 119.2
C12 O12 Fe 114.6(9)
C236 C246 C196 120.4(18)
C236 C246 H246 119.8
C196 C246 H246 119.8
C124 C74 C84 118.7(16)
C124 C74 P14 122.5(15)
C84 C74 P14 118.6(14)
C11 C61 C51 121.0(14)
C11 C61 I61 122.2(12)
C51 C61 I61 116.8(11)
C22 C32 C42 121.9(16)
C22 C32 I32 121.0(13)
C42 C32 I32 117.1(12)
C175 C165 C155 118.3(17)
C175 C165 H165 120.8
C155 C165 H165 120.8
C66 C16 C26 120.6(15)
C66 C16 P16 119.1(13)
C26 C16 P16 120.3(12)
C125 C115 C105 124.3(19)
C125 C115 H115 117.9
C105 C115 H115 117.9
O22 C22 C32 124.8(15)
O22 C22 C12 115.3(14)
C32 C22 C12 119.6(15)
C165 C175 C185 123.5(18)
C165 C175 H175 118.2
C185 C175 H175 118.2
C166 C176 C186 121.0(17)
C166 C176 H176 119.5
C186 C176 H176 119.5
C125 C75 C85 118.3(15)
C125 C75 P15 122.9(13)
C85 C75 P15 118.7(12)
C194 C204 C214 118(2)
C194 C204 H204 121.1
C214 C204 H204 121.1
C144 C134 C184 118(2)
C144 C134 P14 123.3(19)
C184 C134 P14 119.1(17)
C195 C245 C235 118(2)
C195 C245 H245 120.8
C235 C245 H245 120.8
C94 C84 C74 119.2(17)
C94 C84 H84 120.4
C74 C84 H84 120.4
O51 C51 C61 126.5(15)
O51 C51 C41 116.9(15)
C61 C51 C41 116.6(13)
C155 C145 C135 119.7(16)
C155 C145 H145 120.1
C135 C145 H145 120.1
C16 C26 C36 116.6(16)
C16 C26 H26 121.7
C36 C26 H26 121.7
C156 C166 C176 118.2(17)
C156 C166 H166 120.9
C176 C166 H166 120.9
C95 C85 C75 121.0(17)
C95 C85 H85 119.5
C75 C85 H85 119.5
C185 C135 C145 118.7(14)
C185 C135 P15 120.3(12)
C145 C135 P15 121.0(12)
O12 C12 C62 123.7(14)
O12 C12 C22 113.4(13)
C62 C12 C22 122.9(14)
C156 C146 C136 114.8(14)
C156 C146 H146 122.6
C136 C146 H146 122.6
C124 C114 C104 124(2)
C124 C114 H114 118.0
C104 C114 H114 118.0
C175 C185 C135 118.1(17)
C175 C185 H185 120.9
C135 C185 H185 120.9
C145 C155 C165 121.5(17)
C145 C155 H155 119.3
C165 C155 H155 119.3
C166 C156 C146 123.7(18)
C166 C156 H156 118.1
C146 C156 H156 118.1
C235 C225 C215 124(3)
C235 C225 H225 118.0
C215 C225 H225 118.0
C35 C45 C55 117.1(16)
C35 C45 H45 121.5
C55 C45 H45 121.5
O43 C43 C33 125.3(17)
O43 C43 C53 118.0(16)
C33 C43 C53 116.5(15)
C116 C126 C76 118(2)
C116 C126 H126 120.9
C76 C126 H126 120.9
C195 C205 C215 124(2)
C195 C205 H205 118.2
C215 C205 H205 118.2
C246 C196 C206 121.1(15)
C246 C196 P16 121.8(13)
C206 C196 P16 117.1(13)
O13 C13 C63 124.0(15)
O13 C13 C23 114.8(14)
C63 C13 C23 121.1(15)
C12 C62 C52 119.3(15)
C12 C62 I62 120.4(11)
C52 C62 I62 120.3(12)
C246 C236 C226 118.6(19)
C246 C236 H236 120.7
C226 C236 H236 120.7
O41 C41 C31 124.5(15)
O41 C41 C51 117.0(14)
C31 C41 C51 118.4(14)
C206 C216 C226 121(2)
C206 C216 H216 119.7
C226 C216 H216 119.7
C46 C56 C66 119(2)
C46 C56 H56 120.6
C66 C56 H56 120.6
C204 C194 C244 120(2)
C204 C194 P14 123(2)
C244 C194 P14 117(2)
C16 C66 C56 120.3(18)
C16 C66 H66 119.8
C56 C66 H66 119.8
O53 C53 C63 125.2(18)
O53 C53 C43 113.7(17)
C63 C53 C43 121.1(15)
C46 C36 C26 121(2)
C46 C36 H36 119.3
C26 C36 H36 119.3
C126 C116 C106 122(2)
C126 C116 H116 119.0
C106 C116 H116 119.0
O42 C42 C32 126.7(18)
O42 C42 C52 114.8(17)
C32 C42 C52 118.5(15)
C114 C124 C74 118.5(18)
C114 C124 H124 120.8
C74 C124 H124 120.8
C225 C235 C245 120(2)
C225 C235 H235 120.1
C245 C235 H235 120.1
C234 C244 C194 119(3)
C234 C244 H244 120.7
C194 C244 H244 120.7
C224 C214 C204 124(3)
C224 C214 H214 117.8
C204 C214 H214 117.8
C174 C164 C154 118(3)
C174 C164 H164 121.2
C154 C164 H164 121.2
C134 C184 C174 123(2)
C134 C184 H184 118.4
C174 C184 H184 118.4
C44 C34 C24 120(2)
C44 C34 H34 120.2
C24 C34 H34 120.2
C44 C54 C64 120(2)
C44 C54 H54 119.9
C64 C54 H54 119.9
C14 C64 C54 119(2)
C14 C64 H64 120.4
C54 C64 H64 120.4
C64 C14 C24 121.0(19)
C64 C14 P14 119.8(15)
C24 C14 P14 117.9(15)
C134 C144 C154 118(3)
C134 C144 H144 120.9
C154 C144 H144 120.9
C224 C234 C244 126(4)
C224 C234 H234 116.8
C244 C234 H234 116.8
C164 C174 C184 117(3)
C164 C174 H174 121.4
C184 C174 H174 121.4
C234 C224 C214 113(4)
C234 C224 H224 123.7
C214 C224 H224 123.7
C144 C154 C164 126(3)
C144 C154 H154 117.1
C164 C154 H154 117.1

loop_
_geom_bond_atom_site_label_1
_geom_bond_atom_site_label_2
_geom_bond_distance
I31 C31 2.088(14)
I61 C61 2.050(14)
I62 C62 2.072(15)
I33 C33 2.094(16)
I32 C32 2.085(16)
I63 C63 2.070(16)
Fe O12 1.994(10)
Fe O22 1.999(10)
Fe O21 2.006(9)
Fe O11 2.007(10)
Fe O23 2.010(10)
Fe O13 2.038(10)
P16 C76 1.804(15)
P16 C196 1.808(14)
P16 C16 1.809(15)
P16 C136 1.821(14)
P15 C135 1.785(15)
P15 C195 1.787(17)
P15 C75 1.788(15)
P15 C15 1.810(16)
P14 C134 1.754(18)
P14 C194 1.77(2)
P14 C74 1.774(17)
P14 C14 1.816(18)
O13 C13 1.264(16)
O21 C21 1.290(16)
O51 C51 1.195(16)
O23 C23 1.328(17)
O22 C22 1.296(16)
O52 C52 1.227(17)
C21 C31 1.376(19)
C21 C11 1.556(18)
O11 C11 1.301(15)
C215 C225 1.38(3)
C215 C205 1.39(3)
C215 H215 0.9300
C65 C55 1.35(2)
C65 C15 1.40(2)
C65 H65 0.9300
O41 C41 1.223(17)
C46 C56 1.33(3)
C46 C36 1.36(3)
C46 H46 0.9300
C104 C94 1.34(2)
C104 C114 1.40(2)
C104 H104 0.9300
C195 C205 1.38(2)
C195 C245 1.40(2)
C44 C54 1.35(3)
C44 C34 1.35(3)
C44 H44 0.9300
C31 C41 1.41(2)
O53 C53 1.261(18)
O43 C43 1.238(17)
C76 C86 1.38(2)
C76 C126 1.39(2)
C55 C45 1.40(2)
C55 H55 0.9300
C106 C116 1.38(3)
C106 C96 1.39(3)
C106 H106 0.9300
C63 C53 1.39(2)
C63 C13 1.39(2)
C105 C115 1.38(2)
C105 C95 1.41(2)
C105 H105 0.9300
C52 C62 1.48(2)
C52 C42 1.55(2)
C96 C86 1.34(2)
C96 H96 0.9300
C226 C216 1.38(3)
C226 C236 1.40(3)
C226 H226 0.9300
C11 C61 1.356(19)
C125 C115 1.36(2)
C125 C75 1.36(2)
C125 H125 0.9300
C206 C216 1.38(2)
C206 C196 1.40(2)
C206 H206 0.9300
C94 C84 1.41(2)
C94 H94 0.9300
C86 H86 0.9300
C136 C186 1.362(18)
C136 C146 1.41(2)
C24 C34 1.38(3)
C24 C14 1.39(2)
C24 H24 0.9300
C95 C85 1.38(2)
C95 H95 0.9300
C23 C33 1.35(2)
C23 C13 1.51(2)
C25 C15 1.339(19)
C25 C35 1.383(19)
C25 H25 0.9300
C186 C176 1.39(2)
C186 H186 0.9300
C33 C43 1.43(2)
C35 C45 1.36(2)
C35 H35 0.9300
O12 C12 1.331(16)
C246 C236 1.38(2)
C246 C196 1.38(2)
C246 H246 0.9300
C74 C124 1.41(2)
C74 C84 1.43(2)
C61 C51 1.44(2)
C32 C22 1.35(2)
C32 C42 1.45(2)
C165 C175 1.34(2)
C165 C155 1.40(2)
C165 H165 0.9300
C16 C66 1.39(2)
C16 C26 1.40(2)
C115 H115 0.9300
C22 C12 1.510(19)
C175 C185 1.40(2)
C175 H175 0.9300
C176 C166 1.38(2)
C176 H176 0.9300
C75 C85 1.39(2)
C204 C194 1.36(3)
C204 C214 1.41(3)
C204 H204 0.9300
C134 C144 1.33(3)
C134 C184 1.36(3)
C245 C235 1.40(3)
C245 H245 0.9300
C84 H84 0.9300
C51 C41 1.60(2)
C145 C155 1.37(2)
C145 C135 1.42(2)
C145 H145 0.9300
C26 C36 1.42(2)
C26 H26 0.9300
C166 C156 1.37(2)
C166 H166 0.9300
C85 H85 0.9300
C135 C185 1.41(2)
C12 C62 1.364(19)
C146 C156 1.41(2)
C146 H146 0.9300
C114 C124 1.32(2)
C114 H114 0.9300
C185 H185 0.9300
C155 H155 0.9300
C156 H156 0.9300
O42 C42 1.225(19)
C225 C235 1.36(3)
C225 H225 0.9300
C45 H45 0.9300
C43 C53 1.55(2)
C126 C116 1.36(2)
C126 H126 0.9300
C205 H205 0.9300
C236 H236 0.9300
C216 H216 0.9300
C56 C66 1.42(2)
C56 H56 0.9300
C194 C244 1.39(3)
C66 H66 0.9300
C36 H36 0.9300
C116 H116 0.9300
C124 H124 0.9300
C235 H235 0.9300
C244 C234 1.36(4)
C244 H244 0.9300
C214 C224 1.40(4)
C214 H214 0.9300
C164 C174 1.33(3)
C164 C154 1.35(4)
C164 H164 0.9300
C184 C174 1.42(3)
C184 H184 0.9300
C34 H34 0.9300
C54 C64 1.37(2)
C54 H54 0.9300
C64 C14 1.35(2)
C64 H64 0.9300
C144 C154 1.35(3)
C144 H144 0.9300
C234 C224 1.34(5)
C234 H234 0.9300
C174 H174 0.9300
C224 H224 0.9300
C154 H154 0.9300
